data_7205454
loop_
_publ_author_name
'Yan, Peng-Fei'
'Chen, Shuo'
'Chen, Peng'
'Zhang, Ju-Wen'
'Li, Guang-Ming'

_publ_section_title
;
 Novel quadridentate salen type triple-decker sandwich ytterbium
 complexes with near infrared luminescence
;
_journal_issue 1
_journal_name_full CrystEngComm
_journal_page_first 36
_journal_paper_doi 10.1039/c0ce00553c
_journal_volume 13
_journal_year 2011
_chemical_formula_sum 'C61 H47 N6 O7.5 Yb2'
_chemical_formula_weight 1330.13
_chemical_name_systematic
;
?
;
_space_group_IT_number 14
_symmetry_cell_setting monoclinic
_symmetry_space_group_name_Hall '-P 2ybc'
_symmetry_space_group_name_H-M 'P 1 21/c 1'
_atom_sites_solution_hydrogens geom
_atom_sites_solution_primary direct
_atom_sites_solution_secondary difmap
_audit_creation_method SHELXL-97
_cell_angle_alpha 90.00
_cell_angle_beta 124.20(4)
_cell_angle_gamma 90.00
_cell_formula_units_Z 4
_cell_length_a 14.504(3)
_cell_length_b 23.595(7)
_cell_length_c 18.676(7)
_cell_measurement_temperature 293(2)
_cell_volume 5286(4)
_computing_structure_refinement 'SHELXL-97 (Sheldrick, 1997)'
_computing_structure_solution 'SHELXS-97 (Sheldrick, 1990)'
_diffrn_ambient_temperature 293(2)
_diffrn_measured_fraction_theta_full 0.993
_diffrn_measured_fraction_theta_max 0.993
_diffrn_radiation_monochromator graphite
_diffrn_radiation_source 'fine-focus sealed tube'
_diffrn_radiation_type MoK\a
_diffrn_radiation_wavelength 0.71073
_diffrn_reflns_av_R_equivalents 0.0841
_diffrn_reflns_av_sigmaI/netI 0.0664
_diffrn_reflns_limit_h_max 17
_diffrn_reflns_limit_h_min -17
_diffrn_reflns_limit_k_max 28
_diffrn_reflns_limit_k_min -28
_diffrn_reflns_limit_l_max 22
_diffrn_reflns_limit_l_min -22
_diffrn_reflns_number 39522
_diffrn_reflns_theta_full 25.00
_diffrn_reflns_theta_max 25.00
_diffrn_reflns_theta_min 3.00
_exptl_absorpt_coefficient_mu 3.579
_exptl_absorpt_correction_T_max 0.5065
_exptl_absorpt_correction_T_min 0.4529
_exptl_absorpt_correction_type empirical
_exptl_crystal_density_diffrn 1.671
_exptl_crystal_density_method 'not measured'
_exptl_crystal_F_000 2619
_exptl_crystal_size_max 0.26
_exptl_crystal_size_mid 0.24
_exptl_crystal_size_min 0.22
_refine_diff_density_max 1.558
_refine_diff_density_min -1.362
_refine_diff_density_rms 0.130
_refine_ls_extinction_method none
_refine_ls_goodness_of_fit_ref 1.041
_refine_ls_hydrogen_treatment constr
_refine_ls_matrix_type full
_refine_ls_number_parameters 695
_refine_ls_number_reflns 9243
_refine_ls_number_restraints 0
_refine_ls_restrained_S_all 1.041
_refine_ls_R_factor_all 0.0808
_refine_ls_R_factor_gt 0.0519
_refine_ls_shift/su_max 0.003
_refine_ls_shift/su_mean 0.000
_refine_ls_structure_factor_coef Fsqd
_refine_ls_weighting_details 'calc w=1/[\s^2^(Fo^2^)+(0.0291P)^2^+26.2930P] where P=(Fo^2^+2Fc^2^)/3'
_refine_ls_weighting_scheme calc
_refine_ls_wR_factor_gt 0.0998
_refine_ls_wR_factor_ref 0.1111
_reflns_number_gt 6725
_reflns_number_total 9243
_reflns_threshold_expression >2sigma(I)
_cod_data_source_file C0CE00553C.TXT
_cod_data_source_block c
_cod_depositor_comments
;
The following automatic conversions were performed:
'_symmetry_cell_setting' value 'Monoclinic' changed to 'monoclinic'
according to '/home/saulius/struct/CIF-dictionaries/cif_core.dic'
dictionary named 'cif_core.dic' version 2.4.1 from
2010-06-29.

'_exptl_absorpt_correction_type' value 'Empirical' changed to
'empirical' according to
'/home/saulius/struct/CIF-dictionaries/cif_core.dic' dictionary named
'cif_core.dic' version 2.4.1 from 2010-06-29.

Automatic conversion script
Id: cif_fix_enum 1555 2011-01-17 13:19:09Z saulius 
;
_cod_original_cell_volume 5286(3)
_cod_original_sg_symbol_H-M P2(1)/c
_cod_original_formula_sum 'C61 H47 N6 O7.50 Yb2'
_cod_database_code 7205454

loop_
_symmetry_equiv_pos_as_xyz
'x, y, z'
'-x, y+1/2, -z+1/2'
'-x, -y, -z'
'x, -y-1/2, z-1/2'

loop_
_atom_site_label
_atom_site_type_symbol
_atom_site_fract_x
_atom_site_fract_y
_atom_site_fract_z
_atom_site_U_iso_or_equiv
_atom_site_adp_type
_atom_site_occupancy
_atom_site_symmetry_multiplicity
_atom_site_calc_flag
_atom_site_refinement_flags
_atom_site_disorder_assembly
_atom_site_disorder_group
O1W O 0.612(3) 0.5740(8) 0.9986(15) 0.197(13) Uani 0.50 1 d P . .
H100 H 0.6766 0.5659 1.0118 0.237 Uiso 0.50 1 d PR . .
H101 H 0.5632 0.5693 0.9444 0.237 Uiso 0.50 1 d PR . .
C1 C 0.2080(7) 0.8254(4) 0.3566(5) 0.052(2) Uani 1 1 d . . .
C2 C 0.3081(8) 0.8188(5) 0.4398(6) 0.071(3) Uani 1 1 d . . .
H2 H 0.3356 0.7826 0.4605 0.085 Uiso 1 1 calc R . .
C3 C 0.3649(9) 0.8646(6) 0.4901(7) 0.083(4) Uani 1 1 d . . .
H3 H 0.4304 0.8593 0.5445 0.100 Uiso 1 1 calc R . .
C4 C 0.3255(10) 0.9193(6) 0.4607(9) 0.104(5) Uani 1 1 d . . .
H4 H 0.3658 0.9505 0.4943 0.125 Uiso 1 1 calc R . .
C5 C 0.2256(9) 0.9268(5) 0.3806(8) 0.085(4) Uani 1 1 d . . .
H5 H 0.1985 0.9632 0.3612 0.102 Uiso 1 1 calc R . .
C6 C 0.1651(8) 0.8800(5) 0.3288(6) 0.061(3) Uani 1 1 d . . .
C7 C 0.0577(8) 0.8916(5) 0.2536(6) 0.062(3) Uani 1 1 d . . .
H7 H 0.0346 0.9292 0.2448 0.075 Uiso 1 1 calc R . .
C8 C -0.1213(9) 0.8769(5) 0.1338(6) 0.068(3) Uani 1 1 d . . .
C9 C -0.1466(11) 0.9300(6) 0.0983(7) 0.087(4) Uani 1 1 d . . .
H9 H -0.0892 0.9553 0.1136 0.105 Uiso 1 1 calc R . .
C10 C -0.2573(13) 0.9469(7) 0.0392(8) 0.105(5) Uani 1 1 d . . .
H10 H -0.2738 0.9832 0.0159 0.126 Uiso 1 1 calc R . .
C11 C -0.3421(13) 0.9082(8) 0.0162(9) 0.114(6) Uani 1 1 d . . .
H11 H -0.4162 0.9187 -0.0218 0.137 Uiso 1 1 calc R . .
C12 C -0.3160(10) 0.8551(7) 0.0493(7) 0.093(4) Uani 1 1 d . . .
H12 H -0.3738 0.8297 0.0322 0.112 Uiso 1 1 calc R . .
C13 C -0.2073(8) 0.8366(6) 0.1075(6) 0.069(3) Uani 1 1 d . . .
C14 C -0.2396(9) 0.7501(7) 0.1498(7) 0.088(4) Uani 1 1 d . . .
H14 H -0.3093 0.7651 0.1302 0.106 Uiso 1 1 calc R . .
C15 C -0.2170(10) 0.6936(7) 0.1859(7) 0.083(4) Uani 1 1 d . . .
C16 C -0.3096(13) 0.6652(9) 0.1782(10) 0.134(7) Uani 1 1 d . . .
H16 H -0.3793 0.6824 0.1492 0.161 Uiso 1 1 calc R . .
C17 C -0.2943(17) 0.6125(11) 0.2140(12) 0.157(10) Uani 1 1 d . . .
H17 H -0.3541 0.5938 0.2090 0.188 Uiso 1 1 calc R . .
C18 C -0.1889(17) 0.5865(8) 0.2583(10) 0.134(7) Uani 1 1 d . . .
H18 H -0.1803 0.5502 0.2808 0.161 Uiso 1 1 calc R . .
C19 C -0.0968(12) 0.6144(7) 0.2691(8) 0.106(5) Uani 1 1 d . . .
H19 H -0.0272 0.5969 0.2997 0.127 Uiso 1 1 calc R . .
C20 C 0.1458(7) 0.8411(4) 0.1294(6) 0.050(2) Uani 1 1 d . . .
C21 C 0.2412(8) 0.8742(4) 0.1811(7) 0.058(2) Uani 1 1 d . . .
H21 H 0.3025 0.8592 0.2318 0.070 Uiso 1 1 calc R . .
C22 C 0.2444(12) 0.9290(5) 0.1572(10) 0.096(4) Uani 1 1 d . . .
H22 H 0.3078 0.9507 0.1929 0.115 Uiso 1 1 calc R . .
C23 C 0.1566(14) 0.9523(6) 0.0823(11) 0.101(4) Uani 1 1 d . . .
H23 H 0.1606 0.9894 0.0674 0.121 Uiso 1 1 calc R . .
C24 C 0.0638(11) 0.9207(5) 0.0302(8) 0.080(3) Uani 1 1 d . . .
H24 H 0.0052 0.9358 -0.0219 0.096 Uiso 1 1 calc R . .
C25 C 0.0552(8) 0.8649(4) 0.0546(6) 0.059(3) Uani 1 1 d . . .
C26 C -0.0499(8) 0.8337(5) -0.0013(6) 0.061(3) Uani 1 1 d . . .
H26 H -0.0937 0.8439 -0.0594 0.073 Uiso 1 1 calc R . .
C27 C -0.1918(8) 0.7698(5) -0.0379(6) 0.065(3) Uani 1 1 d . . .
C28 C -0.2760(8) 0.7972(6) -0.1101(6) 0.091(4) Uani 1 1 d . . .
H28 H -0.2655 0.8341 -0.1217 0.109 Uiso 1 1 calc R . .
C29 C -0.3774(13) 0.7699(8) -0.1660(8) 0.119(7) Uani 1 1 d . . .
H29 H -0.4337 0.7876 -0.2165 0.142 Uiso 1 1 calc R . .
C30 C -0.3929(9) 0.7167(9) -0.1458(8) 0.118(7) Uani 1 1 d . . .
H30 H -0.4614 0.6991 -0.1828 0.142 Uiso 1 1 calc R . .
C31 C -0.3112(9) 0.6877(6) -0.0727(8) 0.096(4) Uani 1 1 d . . .
H31 H -0.3240 0.6518 -0.0594 0.115 Uiso 1 1 calc R . .
C32 C -0.2072(7) 0.7154(6) -0.0189(6) 0.070(3) Uani 1 1 d . . .
C33 C -0.1009(8) 0.6355(5) 0.0613(6) 0.067(3) Uani 1 1 d . . .
H33 H -0.1590 0.6147 0.0160 0.081 Uiso 1 1 calc R . .
C34 C -0.0077(9) 0.6040(4) 0.1281(6) 0.063(3) Uani 1 1 d . . .
C35 C -0.0198(11) 0.5452(5) 0.1337(8) 0.079(4) Uani 1 1 d . . .
H35 H -0.0881 0.5284 0.0938 0.095 Uiso 1 1 calc R . .
C36 C 0.0650(13) 0.5121(5) 0.1953(9) 0.087(4) Uani 1 1 d . . .
H36 H 0.0536 0.4736 0.1987 0.104 Uiso 1 1 calc R . .
C37 C 0.1685(11) 0.5364(5) 0.2528(7) 0.077(3) Uani 1 1 d . . .
H37 H 0.2269 0.5142 0.2954 0.093 Uiso 1 1 calc R . .
C38 C 0.1851(9) 0.5936(4) 0.2470(6) 0.061(3) Uani 1 1 d . . .
H38 H 0.2560 0.6088 0.2843 0.074 Uiso 1 1 calc R . .
C39 C 0.0986(8) 0.6292(4) 0.1867(5) 0.052(2) Uani 1 1 d . . .
C40 C 0.3524(7) 0.8075(4) 0.0928(5) 0.048(2) Uani 1 1 d . . .
C41 C 0.4433(8) 0.8442(4) 0.1193(6) 0.062(3) Uani 1 1 d . . .
H41 H 0.5088 0.8390 0.1737 0.074 Uiso 1 1 calc R . .
C42 C 0.4388(10) 0.8871(5) 0.0683(7) 0.076(3) Uani 1 1 d . . .
H42 H 0.4998 0.9109 0.0887 0.091 Uiso 1 1 calc R . .
C43 C 0.3438(10) 0.8950(4) -0.0133(7) 0.071(3) Uani 1 1 d . . .
H43 H 0.3403 0.9245 -0.0478 0.085 Uiso 1 1 calc R . .
C44 C 0.2560(8) 0.8602(4) -0.0432(6) 0.059(3) Uani 1 1 d . . .
H44 H 0.1932 0.8659 -0.0990 0.071 Uiso 1 1 calc R . .
C45 C 0.2550(8) 0.8155(4) 0.0063(6) 0.048(2) Uani 1 1 d . . .
C46 C 0.1607(7) 0.7783(4) -0.0338(5) 0.044(2) Uani 1 1 d . . .
H46 H 0.1060 0.7845 -0.0921 0.053 Uiso 1 1 calc R . .
C47 C 0.0507(7) 0.7003(4) -0.0477(5) 0.043(2) Uani 1 1 d . . .
C48 C -0.0519(7) 0.7172(4) -0.1206(5) 0.051(2) Uani 1 1 d . . .
H48 H -0.0624 0.7543 -0.1406 0.061 Uiso 1 1 calc R . .
C49 C -0.1370(7) 0.6786(5) -0.1625(5) 0.062(3) Uani 1 1 d . . .
H49 H -0.2057 0.6902 -0.2103 0.075 Uiso 1 1 calc R . .
C50 C -0.1234(8) 0.6226(5) -0.1355(6) 0.066(3) Uani 1 1 d . . .
H50 H -0.1816 0.5968 -0.1655 0.079 Uiso 1 1 calc R . .
C51 C -0.0212(7) 0.6056(4) -0.0626(6) 0.056(2) Uani 1 1 d . . .
H51 H -0.0111 0.5683 -0.0438 0.067 Uiso 1 1 calc R . .
C52 C 0.0661(7) 0.6441(4) -0.0178(5) 0.043(2) Uani 1 1 d . . .
C53 C 0.2077(8) 0.5806(4) 0.0692(6) 0.056(2) Uani 1 1 d . . .
H53 H 0.1653 0.5553 0.0239 0.067 Uiso 1 1 calc R . .
C54 C 0.3097(9) 0.5587(4) 0.1451(6) 0.063(3) Uani 1 1 d . . .
C55 C 0.3298(10) 0.5002(5) 0.1511(7) 0.086(4) Uani 1 1 d . . .
H55 H 0.2785 0.4768 0.1059 0.104 Uiso 1 1 calc R . .
C56 C 0.4234(11) 0.4766(5) 0.2221(8) 0.102(4) Uani 1 1 d . . .
H56 H 0.4339 0.4376 0.2254 0.122 Uiso 1 1 calc R . .
C57 C 0.5009(10) 0.5107(6) 0.2877(8) 0.095(4) Uani 1 1 d . . .
H57 H 0.5646 0.4947 0.3355 0.114 Uiso 1 1 calc R . .
C58 C 0.4856(8) 0.5679(5) 0.2838(6) 0.069(3) Uani 1 1 d . . .
H58 H 0.5399 0.5904 0.3288 0.082 Uiso 1 1 calc R . .
C59 C 0.3903(8) 0.5937(4) 0.2136(6) 0.055(2) Uani 1 1 d . . .
C60 C 0.4187(8) 0.7116(5) 0.3804(6) 0.069(3) Uani 1 1 d . . .
H60A H 0.3864 0.6941 0.4077 0.104 Uiso 1 1 calc R . .
H60B H 0.4722 0.7395 0.4185 0.104 Uiso 1 1 calc R . .
H60C H 0.4551 0.6833 0.3676 0.104 Uiso 1 1 calc R . .
C91 C -0.1093(9) 0.6693(5) 0.2335(6) 0.070(3) Uani 1 1 d . . .
N1 N -0.0118(6) 0.8556(3) 0.1958(5) 0.0511(19) Uani 1 1 d . . .
N2 N -0.1730(6) 0.7822(4) 0.1418(5) 0.063(2) Uani 1 1 d . . .
N3 N -0.0863(6) 0.7940(4) 0.0227(4) 0.057(2) Uani 1 1 d . . .
N4 N -0.1126(6) 0.6892(4) 0.0573(5) 0.061(2) Uani 1 1 d . . .
N5 N 0.1438(5) 0.7366(3) 0.0033(4) 0.0388(16) Uani 1 1 d . . .
N6 N 0.1703(6) 0.6311(3) 0.0584(4) 0.0458(17) Uani 1 1 d . . .
O1 O 0.1590(5) 0.7785(3) 0.3099(3) 0.0548(16) Uani 1 1 d . . .
O2 O -0.0222(5) 0.6952(3) 0.2459(4) 0.0631(18) Uani 1 1 d . . .
O3 O 0.1430(4) 0.7873(2) 0.1514(3) 0.0447(13) Uani 1 1 d . . .
O4 O 0.1189(5) 0.6828(2) 0.1789(3) 0.0470(14) Uani 1 1 d . . .
O5 O 0.3570(5) 0.7680(3) 0.1436(4) 0.0552(16) Uani 1 1 d . . .
O6 O 0.3772(5) 0.6488(3) 0.2141(4) 0.0573(16) Uani 1 1 d . . .
O7 O 0.3334(5) 0.7382(3) 0.3021(3) 0.0571(17) Uani 1 1 d . . .
H104 H 0.2787 0.7499 0.3030 0.086 Uiso 1 1 d R . .
Yb1 Yb 0.24889(3) 0.712857(16) 0.15470(2) 0.04037(11) Uani 1 1 d . . .
Yb2 Yb 0.01366(3) 0.756088(18) 0.17623(2) 0.04603(13) Uani 1 1 d . . .

loop_
_atom_site_aniso_label
_atom_site_aniso_U_11
_atom_site_aniso_U_22
_atom_site_aniso_U_33
_atom_site_aniso_U_23
_atom_site_aniso_U_13
_atom_site_aniso_U_12
O1W 0.45(4) 0.066(14) 0.20(2) -0.032(14) 0.26(3) -0.06(2)
C1 0.038(5) 0.071(7) 0.047(5) -0.019(5) 0.024(4) -0.015(5)
C2 0.053(6) 0.081(8) 0.052(6) -0.025(6) 0.013(5) -0.018(6)
C3 0.060(7) 0.089(10) 0.060(7) -0.027(7) 0.010(6) -0.008(7)
C4 0.060(7) 0.103(12) 0.115(11) -0.061(9) 0.028(8) -0.019(7)
C5 0.074(7) 0.071(9) 0.101(9) -0.039(7) 0.044(7) -0.010(6)
C6 0.056(6) 0.060(7) 0.061(6) -0.014(5) 0.031(5) 0.002(5)
C7 0.064(6) 0.063(7) 0.065(6) -0.014(5) 0.039(6) 0.001(5)
C8 0.061(6) 0.079(9) 0.058(6) -0.010(6) 0.030(6) 0.012(6)
C9 0.100(9) 0.089(10) 0.065(7) 0.004(7) 0.041(7) 0.037(8)
C10 0.105(11) 0.126(14) 0.055(7) 0.007(8) 0.028(8) 0.057(10)
C11 0.089(10) 0.151(17) 0.070(9) -0.001(10) 0.025(9) 0.057(11)
C12 0.061(7) 0.141(14) 0.065(8) -0.016(8) 0.027(6) 0.016(8)
C13 0.057(6) 0.104(10) 0.039(5) -0.014(6) 0.023(5) 0.019(7)
C14 0.052(6) 0.152(14) 0.051(7) -0.044(8) 0.023(6) -0.028(8)
C15 0.062(7) 0.129(12) 0.060(7) -0.041(7) 0.035(6) -0.053(8)
C16 0.115(12) 0.20(2) 0.100(11) -0.035(12) 0.070(10) -0.079(14)
C17 0.146(16) 0.23(3) 0.108(14) -0.050(15) 0.080(14) -0.115(19)
C18 0.190(17) 0.141(16) 0.101(12) -0.043(11) 0.099(14) -0.105(15)
C19 0.126(11) 0.117(13) 0.083(9) -0.033(8) 0.064(9) -0.071(10)
C20 0.060(6) 0.037(6) 0.058(6) 0.004(4) 0.036(5) 0.014(5)
C21 0.063(6) 0.053(7) 0.073(6) -0.001(5) 0.046(6) -0.004(5)
C22 0.107(10) 0.055(8) 0.153(13) -0.007(9) 0.089(11) -0.014(8)
C23 0.127(12) 0.069(10) 0.133(13) 0.014(9) 0.090(11) 0.019(9)
C24 0.107(10) 0.059(8) 0.090(9) 0.027(7) 0.066(8) 0.039(7)
C25 0.073(7) 0.055(7) 0.052(6) 0.008(5) 0.037(6) 0.017(5)
C26 0.067(6) 0.065(7) 0.044(5) 0.022(5) 0.026(5) 0.034(6)
C27 0.049(6) 0.095(9) 0.033(5) -0.016(5) 0.013(5) 0.012(6)
C28 0.049(6) 0.144(13) 0.043(6) -0.009(7) 0.004(5) 0.033(7)
C29 0.093(11) 0.176(18) 0.047(7) 0.017(10) 0.014(8) 0.066(12)
C30 0.035(6) 0.21(2) 0.054(8) -0.051(10) -0.010(6) 0.025(10)
C31 0.058(7) 0.133(12) 0.083(8) -0.058(8) 0.032(7) -0.022(7)
C32 0.040(5) 0.118(11) 0.043(5) -0.028(6) 0.017(5) 0.005(6)
C33 0.052(6) 0.091(9) 0.056(6) -0.037(6) 0.029(5) -0.029(6)
C34 0.079(7) 0.059(7) 0.059(6) -0.020(5) 0.045(6) -0.031(6)
C35 0.117(10) 0.055(8) 0.089(8) -0.035(7) 0.072(8) -0.050(7)
C36 0.143(12) 0.056(8) 0.096(9) -0.015(7) 0.087(10) -0.028(8)
C37 0.118(10) 0.051(7) 0.077(8) 0.000(6) 0.064(8) -0.001(7)
C38 0.079(7) 0.044(6) 0.064(6) -0.006(5) 0.042(6) -0.006(5)
C39 0.061(6) 0.056(7) 0.044(5) -0.013(5) 0.033(5) -0.016(5)
C40 0.050(5) 0.050(6) 0.050(5) -0.005(4) 0.032(5) -0.014(4)
C41 0.067(6) 0.058(7) 0.058(6) -0.007(5) 0.033(5) -0.019(5)
C42 0.102(9) 0.058(8) 0.082(8) -0.015(6) 0.062(8) -0.031(7)
C43 0.118(9) 0.045(7) 0.068(7) -0.005(5) 0.064(7) -0.020(6)
C44 0.075(7) 0.050(6) 0.056(6) 0.003(5) 0.039(5) -0.006(5)
C45 0.069(6) 0.032(5) 0.054(5) -0.001(4) 0.042(5) -0.007(4)
C46 0.052(5) 0.040(6) 0.042(5) 0.008(4) 0.027(4) 0.009(4)
C47 0.047(5) 0.045(6) 0.030(4) -0.005(4) 0.018(4) -0.003(4)
C48 0.053(5) 0.057(6) 0.030(4) 0.007(4) 0.016(4) 0.006(5)
C49 0.046(5) 0.089(9) 0.032(5) -0.006(5) 0.009(4) -0.002(5)
C50 0.064(6) 0.072(8) 0.045(5) -0.013(5) 0.020(5) -0.017(6)
C51 0.057(6) 0.046(6) 0.055(6) -0.008(5) 0.026(5) -0.008(5)
C52 0.050(5) 0.035(5) 0.043(5) -0.001(4) 0.026(4) 0.003(4)
C53 0.068(6) 0.051(7) 0.048(5) -0.002(5) 0.032(5) 0.003(5)
C54 0.077(7) 0.041(6) 0.057(6) 0.008(5) 0.029(6) 0.009(5)
C55 0.106(9) 0.049(7) 0.076(8) 0.000(6) 0.035(7) 0.008(7)
C56 0.116(10) 0.051(8) 0.084(9) 0.017(7) 0.023(8) 0.035(8)
C57 0.089(9) 0.088(10) 0.065(7) 0.016(7) 0.017(7) 0.046(8)
C58 0.053(6) 0.063(8) 0.062(6) -0.002(5) 0.015(5) 0.014(5)
C59 0.065(6) 0.035(6) 0.057(6) 0.013(5) 0.030(5) 0.018(5)
C60 0.056(6) 0.081(8) 0.050(6) 0.007(5) 0.016(5) 0.009(6)
C91 0.079(8) 0.083(9) 0.052(6) -0.039(6) 0.039(6) -0.041(7)
N1 0.045(4) 0.052(5) 0.056(5) -0.008(4) 0.028(4) 0.009(4)
N2 0.044(4) 0.090(7) 0.047(5) -0.025(5) 0.021(4) -0.016(5)
N3 0.046(4) 0.074(6) 0.040(4) -0.010(4) 0.018(4) 0.012(4)
N4 0.056(5) 0.073(7) 0.049(5) -0.016(4) 0.026(4) -0.003(5)
N5 0.036(3) 0.042(4) 0.030(3) 0.000(3) 0.014(3) -0.001(3)
N6 0.049(4) 0.041(5) 0.033(4) 0.001(3) 0.014(3) 0.002(3)
O1 0.057(4) 0.056(4) 0.033(3) -0.008(3) 0.014(3) -0.017(3)
O2 0.062(4) 0.074(5) 0.051(4) -0.019(3) 0.031(3) -0.031(4)
O3 0.049(3) 0.039(4) 0.039(3) 0.007(3) 0.020(3) 0.003(3)
O4 0.058(4) 0.030(3) 0.049(3) 0.000(3) 0.028(3) -0.011(3)
O5 0.052(3) 0.054(4) 0.047(3) 0.006(3) 0.020(3) -0.010(3)
O6 0.044(3) 0.055(5) 0.053(4) 0.004(3) 0.015(3) 0.008(3)
O7 0.042(3) 0.075(5) 0.033(3) -0.001(3) 0.008(3) 0.011(3)
Yb1 0.03693(19) 0.0372(2) 0.03362(19) 0.00224(16) 0.01172(16) -0.00037(17)
Yb2 0.0397(2) 0.0552(3) 0.03380(19) -0.00870(17) 0.01499(17) -0.00765(18)

loop_
_atom_type_symbol
_atom_type_description
_atom_type_scat_dispersion_real
_atom_type_scat_dispersion_imag
_atom_type_scat_source
C C 0.0033 0.0016 'International Tables Vol C Tables 4.2.6.8 and 6.1.1.4'
H H 0.0000 0.0000 'International Tables Vol C Tables 4.2.6.8 and 6.1.1.4'
N N 0.0061 0.0033 'International Tables Vol C Tables 4.2.6.8 and 6.1.1.4'
O O 0.0106 0.0060 'International Tables Vol C Tables 4.2.6.8 and 6.1.1.4'
Yb Yb -0.3850 5.5486 'International Tables Vol C Tables 4.2.6.8 and 6.1.1.4'

loop_
_geom_angle_atom_site_label_1
_geom_angle_atom_site_label_2
_geom_angle_atom_site_label_3
_geom_angle
_geom_angle_site_symmetry_1
_geom_angle_site_symmetry_3
_geom_angle_publ_flag
H100 O1W H101 110.5 . . ?
O1 C1 C6 123.8(8) . . ?
O1 C1 C2 117.8(9) . . ?
C6 C1 C2 118.4(9) . . ?
C3 C2 C1 121.2(11) . . ?
C3 C2 H2 119.4 . . ?
C1 C2 H2 119.4 . . ?
C2 C3 C4 120.5(11) . . ?
C2 C3 H3 119.7 . . ?
C4 C3 H3 119.7 . . ?
C5 C4 C3 119.4(11) . . ?
C5 C4 H4 120.3 . . ?
C3 C4 H4 120.3 . . ?
C4 C5 C6 120.8(12) . . ?
C4 C5 H5 119.6 . . ?
C6 C5 H5 119.6 . . ?
C1 C6 C5 119.6(10) . . ?
C1 C6 C7 123.8(9) . . ?
C5 C6 C7 116.4(10) . . ?
N1 C7 C6 127.2(10) . . ?
N1 C7 H7 116.4 . . ?
C6 C7 H7 116.4 . . ?
C9 C8 C13 120.1(11) . . ?
C9 C8 N1 126.0(11) . . ?
C13 C8 N1 113.9(10) . . ?
C8 C9 C10 121.3(14) . . ?
C8 C9 H9 119.4 . . ?
C10 C9 H9 119.4 . . ?
C11 C10 C9 118.6(15) . . ?
C11 C10 H10 120.7 . . ?
C9 C10 H10 120.7 . . ?
C12 C11 C10 119.7(14) . . ?
C12 C11 H11 120.2 . . ?
C10 C11 H11 120.2 . . ?
C11 C12 C13 123.4(15) . . ?
C11 C12 H12 118.3 . . ?
C13 C12 H12 118.3 . . ?
C12 C13 N2 127.1(12) . . ?
C12 C13 C8 116.8(13) . . ?
N2 C13 C8 116.2(9) . . ?
N2 C14 C15 127.0(12) . . ?
N2 C14 H14 116.5 . . ?
C15 C14 H14 116.5 . . ?
C91 C15 C16 120.9(15) . . ?
C91 C15 C14 123.3(10) . . ?
C16 C15 C14 115.5(15) . . ?
C17 C16 C15 119.4(19) . . ?
C17 C16 H16 120.3 . . ?
C15 C16 H16 120.3 . . ?
C16 C17 C18 120.5(17) . . ?
C16 C17 H17 119.7 . . ?
C18 C17 H17 119.7 . . ?
C19 C18 C17 120.9(18) . . ?
C19 C18 H18 119.5 . . ?
C17 C18 H18 119.5 . . ?
C18 C19 C91 120.1(16) . . ?
C18 C19 H19 120.0 . . ?
C91 C19 H19 120.0 . . ?
O3 C20 C25 121.1(9) . . ?
O3 C20 C21 120.4(8) . . ?
C25 C20 C21 118.5(9) . . ?
C22 C21 C20 120.1(11) . . ?
C22 C21 H21 119.9 . . ?
C20 C21 H21 119.9 . . ?
C23 C22 C21 121.8(13) . . ?
C23 C22 H22 119.1 . . ?
C21 C22 H22 119.1 . . ?
C24 C23 C22 119.3(13) . . ?
C24 C23 H23 120.3 . . ?
C22 C23 H23 120.3 . . ?
C23 C24 C25 120.6(12) . . ?
C23 C24 H24 119.7 . . ?
C25 C24 H24 119.7 . . ?
C20 C25 C24 119.5(10) . . ?
C20 C25 C26 121.9(9) . . ?
C24 C25 C26 118.6(10) . . ?
N3 C26 C25 125.9(8) . . ?
N3 C26 H26 117.0 . . ?
C25 C26 H26 117.0 . . ?
C28 C27 C32 120.5(11) . . ?
C28 C27 N3 124.1(12) . . ?
C32 C27 N3 115.4(9) . . ?
C27 C28 C29 120.0(14) . . ?
C27 C28 H28 120.0 . . ?
C29 C28 H28 120.0 . . ?
C30 C29 C28 119.1(13) . . ?
C30 C29 H29 120.4 . . ?
C28 C29 H29 120.4 . . ?
C29 C30 C31 122.9(14) . . ?
C29 C30 H30 118.5 . . ?
C31 C30 H30 118.5 . . ?
C30 C31 C32 116.9(14) . . ?
C30 C31 H31 121.5 . . ?
C32 C31 H31 121.5 . . ?
C27 C32 C31 120.5(11) . . ?
C27 C32 N4 116.5(9) . . ?
C31 C32 N4 123.0(13) . . ?
N4 C33 C34 126.6(9) . . ?
N4 C33 H33 116.7 . . ?
C34 C33 H33 116.7 . . ?
C35 C34 C39 118.7(11) . . ?
C35 C34 C33 118.7(10) . . ?
C39 C34 C33 122.5(9) . . ?
C36 C35 C34 122.5(11) . . ?
C36 C35 H35 118.8 . . ?
C34 C35 H35 118.8 . . ?
C35 C36 C37 119.1(11) . . ?
C35 C36 H36 120.4 . . ?
C37 C36 H36 120.4 . . ?
C38 C37 C36 120.1(12) . . ?
C38 C37 H37 119.9 . . ?
C36 C37 H37 119.9 . . ?
C37 C38 C39 122.1(10) . . ?
C37 C38 H38 119.0 . . ?
C39 C38 H38 119.0 . . ?
O4 C39 C38 120.5(8) . . ?
O4 C39 C34 121.7(9) . . ?
C38 C39 C34 117.4(9) . . ?
O5 C40 C41 121.7(8) . . ?
O5 C40 C45 121.7(7) . . ?
C41 C40 C45 116.5(8) . . ?
C42 C41 C40 122.6(10) . . ?
C42 C41 H41 118.7 . . ?
C40 C41 H41 118.7 . . ?
C41 C42 C43 119.9(10) . . ?
C41 C42 H42 120.0 . . ?
C43 C42 H42 120.0 . . ?
C44 C43 C42 120.1(10) . . ?
C44 C43 H43 120.0 . . ?
C42 C43 H43 120.0 . . ?
C43 C44 C45 122.8(10) . . ?
C43 C44 H44 118.6 . . ?
C45 C44 H44 118.6 . . ?
C44 C45 C46 118.3(8) . . ?
C44 C45 C40 118.0(8) . . ?
C46 C45 C40 123.6(8) . . ?
N5 C46 C45 126.4(8) . . ?
N5 C46 H46 116.8 . . ?
C45 C46 H46 116.8 . . ?
C48 C47 C52 120.0(8) . . ?
C48 C47 N5 124.9(8) . . ?
C52 C47 N5 115.1(7) . . ?
C49 C48 C47 119.5(9) . . ?
C49 C48 H48 120.3 . . ?
C47 C48 H48 120.3 . . ?
C48 C49 C50 121.7(9) . . ?
C48 C49 H49 119.1 . . ?
C50 C49 H49 119.1 . . ?
C49 C50 C51 118.9(9) . . ?
C49 C50 H50 120.5 . . ?
C51 C50 H50 120.5 . . ?
C52 C51 C50 120.6(9) . . ?
C52 C51 H51 119.7 . . ?
C50 C51 H51 119.7 . . ?
C51 C52 C47 119.3(8) . . ?
C51 C52 N6 124.1(8) . . ?
C47 C52 N6 116.6(7) . . ?
N6 C53 C54 126.6(9) . . ?
N6 C53 H53 116.7 . . ?
C54 C53 H53 116.7 . . ?
C55 C54 C59 118.2(9) . . ?
C55 C54 C53 118.7(10) . . ?
C59 C54 C53 123.0(9) . . ?
C56 C55 C54 121.6(11) . . ?
C56 C55 H55 119.2 . . ?
C54 C55 H55 119.2 . . ?
C57 C56 C55 119.8(11) . . ?
C57 C56 H56 120.1 . . ?
C55 C56 H56 120.1 . . ?
C58 C57 C56 120.5(10) . . ?
C58 C57 H57 119.8 . . ?
C56 C57 H57 119.8 . . ?
C57 C58 C59 121.8(10) . . ?
C57 C58 H58 119.1 . . ?
C59 C58 H58 119.1 . . ?
O6 C59 C58 119.6(9) . . ?
O6 C59 C54 122.3(8) . . ?
C58 C59 C54 118.1(9) . . ?
O7 C60 H60A 109.5 . . ?
O7 C60 H60B 109.5 . . ?
H60A C60 H60B 109.5 . . ?
O7 C60 H60C 109.5 . . ?
H60A C60 H60C 109.5 . . ?
H60B C60 H60C 109.5 . . ?
O2 C91 C15 122.7(12) . . ?
O2 C91 C19 119.3(12) . . ?
C15 C91 C19 118.0(11) . . ?
C7 N1 C8 115.7(9) . . ?
C7 N1 Yb2 130.1(6) . . ?
C8 N1 Yb2 114.2(6) . . ?
C14 N2 C13 119.5(11) . . ?
C14 N2 Yb2 126.8(9) . . ?
C13 N2 Yb2 113.7(7) . . ?
C26 N3 C27 119.5(9) . . ?
C26 N3 Yb2 124.7(6) . . ?
C27 N3 Yb2 115.8(7) . . ?
C33 N4 C32 120.1(9) . . ?
C33 N4 Yb2 124.8(7) . . ?
C32 N4 Yb2 115.0(7) . . ?
C46 N5 C47 119.4(7) . . ?
C46 N5 Yb1 128.1(5) . . ?
C47 N5 Yb1 112.5(5) . . ?
C53 N6 C52 118.9(8) . . ?
C53 N6 Yb1 129.8(6) . . ?
C52 N6 Yb1 111.3(5) . . ?
C1 O1 Yb2 138.0(6) . . ?
C91 O2 Yb2 137.2(7) . . ?
C20 O3 Yb2 122.4(5) . . ?
C20 O3 Yb1 126.4(5) . . ?
Yb2 O3 Yb1 110.9(2) . . ?
C39 O4 Yb1 125.2(5) . . ?
C39 O4 Yb2 122.5(5) . . ?
Yb1 O4 Yb2 112.1(2) . . ?
C40 O5 Yb1 140.0(5) . . ?
C59 O6 Yb1 140.8(6) . . ?
C60 O7 Yb1 131.6(6) . . ?
C60 O7 H104 113.9 . . ?
Yb1 O7 H104 103.1 . . ?
O5 Yb1 O6 90.5(2) . . ?
O5 Yb1 O4 160.2(2) . . ?
O6 Yb1 O4 104.5(2) . . ?
O5 Yb1 O3 92.7(2) . . ?
O6 Yb1 O3 156.1(2) . . ?
O4 Yb1 O3 68.3(2) . . ?
O5 Yb1 O7 91.7(2) . . ?
O6 Yb1 O7 81.2(2) . . ?
O4 Yb1 O7 78.1(2) . . ?
O3 Yb1 O7 75.05(19) . . ?
O5 Yb1 N5 76.0(2) . . ?
O6 Yb1 N5 124.1(2) . . ?
O4 Yb1 N5 104.9(2) . . ?
O3 Yb1 N5 79.6(2) . . ?
O7 Yb1 N5 151.2(2) . . ?
O5 Yb1 N6 118.3(2) . . ?
O6 Yb1 N6 74.7(2) . . ?
O4 Yb1 N6 78.8(2) . . ?
O3 Yb1 N6 123.6(2) . . ?
O7 Yb1 N6 140.9(2) . . ?
N5 Yb1 N6 66.0(2) . . ?
O5 Yb1 Yb2 126.82(17) . . ?
O6 Yb1 Yb2 134.54(17) . . ?
O4 Yb1 Yb2 33.98(14) . . ?
O3 Yb1 Yb2 34.37(14) . . ?
O7 Yb1 Yb2 73.65(14) . . ?
N5 Yb1 Yb2 92.79(15) . . ?
N6 Yb1 Yb2 102.47(17) . . ?
O5 Yb1 H104 101.5 . . ?
O6 Yb1 H104 96.0 . . ?
O4 Yb1 H104 64.6 . . ?
O3 Yb1 H104 60.1 . . ?
O7 Yb1 H104 17.9 . . ?
N5 Yb1 H104 139.6 . . ?
N6 Yb1 H104 138.8 . . ?
Yb2 Yb1 H104 55.8 . . ?
O2 Yb2 O1 83.2(2) . . ?
O2 Yb2 O4 82.5(2) . . ?
O1 Yb2 O4 87.5(2) . . ?
O2 Yb2 O3 145.7(2) . . ?
O1 Yb2 O3 77.6(2) . . ?
O4 Yb2 O3 68.63(19) . . ?
O2 Yb2 N1 115.9(2) . . ?
O1 Yb2 N1 74.5(2) . . ?
O4 Yb2 N1 151.7(2) . . ?
O3 Yb2 N1 86.0(2) . . ?
O2 Yb2 N2 74.2(3) . . ?
O1 Yb2 N2 115.8(2) . . ?
O4 Yb2 N2 144.1(3) . . ?
O3 Yb2 N2 139.9(3) . . ?
N1 Yb2 N2 64.2(3) . . ?
O2 Yb2 N4 79.2(2) . . ?
O1 Yb2 N4 154.3(3) . . ?
O4 Yb2 N4 71.8(2) . . ?
O3 Yb2 N4 107.4(2) . . ?
N1 Yb2 N4 130.3(3) . . ?
N2 Yb2 N4 77.2(3) . . ?
O2 Yb2 N3 136.6(2) . . ?
O1 Yb2 N3 139.1(3) . . ?
O4 Yb2 N3 104.0(2) . . ?
O3 Yb2 N3 70.8(2) . . ?
N1 Yb2 N3 78.0(2) . . ?
N2 Yb2 N3 76.9(3) . . ?
N4 Yb2 N3 63.2(3) . . ?
O2 Yb2 Yb1 114.53(18) . . ?
O1 Yb2 Yb1 80.95(16) . . ?
O4 Yb2 Yb1 33.93(13) . . ?
O3 Yb2 Yb1 34.70(14) . . ?
N1 Yb2 Yb1 119.77(16) . . ?
N2 Yb2 Yb1 162.57(17) . . ?
N4 Yb2 Yb1 89.38(18) . . ?
N3 Yb2 Yb1 87.24(16) . . ?

loop_
_geom_bond_atom_site_label_1
_geom_bond_atom_site_label_2
_geom_bond_distance
_geom_bond_site_symmetry_2
_geom_bond_publ_flag
O1W H100 0.8522 . ?
O1W H101 0.8546 . ?
C1 O1 1.338(10) . ?
C1 C6 1.399(13) . ?
C1 C2 1.418(12) . ?
C2 C3 1.363(14) . ?
C2 H2 0.9300 . ?
C3 C4 1.393(17) . ?
C3 H3 0.9300 . ?
C4 C5 1.390(16) . ?
C4 H4 0.9300 . ?
C5 C6 1.404(13) . ?
C5 H5 0.9300 . ?
C6 C7 1.419(13) . ?
C7 N1 1.296(11) . ?
C7 H7 0.9300 . ?
C8 C9 1.368(15) . ?
C8 C13 1.418(15) . ?
C8 N1 1.431(12) . ?
C9 C10 1.401(16) . ?
C9 H9 0.9300 . ?
C10 C11 1.39(2) . ?
C10 H10 0.9300 . ?
C11 C12 1.354(19) . ?
C11 H11 0.9300 . ?
C12 C13 1.390(14) . ?
C12 H12 0.9300 . ?
C13 N2 1.396(14) . ?
C14 N2 1.300(14) . ?
C14 C15 1.445(18) . ?
C14 H14 0.9300 . ?
C15 C91 1.415(17) . ?
C15 C16 1.433(16) . ?
C16 C17 1.37(3) . ?
C16 H16 0.9300 . ?
C17 C18 1.41(3) . ?
C17 H17 0.9300 . ?
C18 C19 1.398(17) . ?
C18 H18 0.9300 . ?
C19 C91 1.421(17) . ?
C19 H19 0.9300 . ?
C20 O3 1.341(10) . ?
C20 C25 1.389(12) . ?
C20 C21 1.399(12) . ?
C21 C22 1.376(15) . ?
C21 H21 0.9300 . ?
C22 C23 1.370(17) . ?
C22 H22 0.9300 . ?
C23 C24 1.357(17) . ?
C23 H23 0.9300 . ?
C24 C25 1.423(14) . ?
C24 H24 0.9300 . ?
C25 C26 1.472(14) . ?
C26 N3 1.273(12) . ?
C26 H26 0.9300 . ?
C27 C28 1.371(14) . ?
C27 C32 1.383(15) . ?
C27 N3 1.414(12) . ?
C28 C29 1.395(19) . ?
C28 H28 0.9300 . ?
C29 C30 1.37(2) . ?
C29 H29 0.9300 . ?
C30 C31 1.384(18) . ?
C30 H30 0.9300 . ?
C31 C32 1.416(14) . ?
C31 H31 0.9300 . ?
C32 N4 1.448(13) . ?
C33 N4 1.275(13) . ?
C33 C34 1.429(14) . ?
C33 H33 0.9300 . ?
C34 C35 1.409(14) . ?
C34 C39 1.426(12) . ?
C35 C36 1.363(16) . ?
C35 H35 0.9300 . ?
C36 C37 1.387(16) . ?
C36 H36 0.9300 . ?
C37 C38 1.386(14) . ?
C37 H37 0.9300 . ?
C38 C39 1.401(13) . ?
C38 H38 0.9300 . ?
C39 O4 1.325(10) . ?
C40 O5 1.305(10) . ?
C40 C41 1.415(12) . ?
C40 C45 1.440(12) . ?
C41 C42 1.366(13) . ?
C41 H41 0.9300 . ?
C42 C43 1.378(14) . ?
C42 H42 0.9300 . ?
C43 C44 1.346(13) . ?
C43 H43 0.9300 . ?
C44 C45 1.408(12) . ?
C44 H44 0.9300 . ?
C45 C46 1.432(11) . ?
C46 N5 1.301(10) . ?
C46 H46 0.9300 . ?
C47 C48 1.396(11) . ?
C47 C52 1.405(11) . ?
C47 N5 1.421(10) . ?
C48 C49 1.371(12) . ?
C48 H48 0.9300 . ?
C49 C50 1.388(14) . ?
C49 H49 0.9300 . ?
C50 C51 1.394(12) . ?
C50 H50 0.9300 . ?
C51 C52 1.392(11) . ?
C51 H51 0.9300 . ?
C52 N6 1.410(10) . ?
C53 N6 1.277(11) . ?
C53 C54 1.452(12) . ?
C53 H53 0.9300 . ?
C54 C55 1.402(14) . ?
C54 C59 1.415(13) . ?
C55 C56 1.373(15) . ?
C55 H55 0.9300 . ?
C56 C57 1.366(16) . ?
C56 H56 0.9300 . ?
C57 C58 1.363(15) . ?
C57 H57 0.9300 . ?
C58 C59 1.401(12) . ?
C58 H58 0.9300 . ?
C59 O6 1.316(10) . ?
C60 O7 1.424(10) . ?
C60 H60A 0.9600 . ?
C60 H60B 0.9600 . ?
C60 H60C 0.9600 . ?
C91 O2 1.302(11) . ?
N1 Yb2 2.435(7) . ?
N2 Yb2 2.483(8) . ?
N3 Yb2 2.540(8) . ?
N4 Yb2 2.491(8) . ?
N5 Yb1 2.406(6) . ?
N6 Yb1 2.440(7) . ?
O1 Yb2 2.245(5) . ?
O2 Yb2 2.189(6) . ?
O3 Yb2 2.292(5) . ?
O3 Yb1 2.312(6) . ?
O4 Yb1 2.285(5) . ?
O4 Yb2 2.287(6) . ?
O5 Yb1 2.136(6) . ?
O6 Yb1 2.158(6) . ?
O7 Yb1 2.375(5) . ?
O7 H104 0.8500 . ?
Yb1 Yb2 3.7927(9) . ?
Yb1 H104 2.6980 . ?

loop_
_geom_hbond_atom_site_label_D
_geom_hbond_atom_site_label_H
_geom_hbond_atom_site_label_A
_geom_hbond_distance_DH
_geom_hbond_distance_HA
_geom_hbond_distance_DA
_geom_hbond_angle_DHA
_geom_hbond_site_symmetry_A
O7 H104 O1 0.85 1.93 2.782(9) 177.4 .
